data_7056112
loop_
_publ_author_name
'Pramanik, Shuvam'
'Dutta, Suhana'
'Roy, Sima'
'Dinda, Soumitra'
'Ghorui, Tapas'
'Mitra, Arup Kumar'
'Pramanik, Kausikisankar'
'Ganguly, Sanjib'

_publ_section_title
;
 Luminescent Closed Shell Nickel(II) Pyridyl-azo-oximates and the Open
 Shell Anion Radical Congener: Molecular and Electronic Structure, Ligand
 Redox and Biological Activity
;
_journal_name_full 'New J. Chem.'
_journal_paper_doi 10.1039/C7NJ00402H
_journal_year 2017
_chemical_formula_moiety 'C26 H22 N8 Ni O2'
_chemical_formula_sum 'C26 H22 N8 Ni O2'
_chemical_formula_weight 537.22
_space_group_crystal_system triclinic
_space_group_IT_number 2
_space_group_name_Hall '-P 1'
_space_group_name_H-M_alt 'P -1'
_symmetry_space_group_name_Hall '-P 1'
_symmetry_space_group_name_H-M 'P -1'
_atom_sites_solution_hydrogens geom
_audit_creation_method SHELXL-2014/7
_audit_update_record
;
2016-12-09 deposited with the CCDC.
2017-04-19 downloaded from the CCDC.
;
_cell_angle_alpha 100.275(2)
_cell_angle_beta 92.818(2)
_cell_angle_gamma 96.958(2)
_cell_formula_units_Z 2
_cell_length_a 7.2755(3)
_cell_length_b 12.9036(5)
_cell_length_c 13.5575(5)
_cell_measurement_reflns_used 1240
_cell_measurement_temperature 298(2)
_cell_measurement_theta_max 27.499
_cell_measurement_theta_min 1.531
_cell_volume 1239.88(8)
_computing_cell_refinement 'SMART APEX II'
_computing_data_collection 'SMART APEX II (Bruker,2010)'
_computing_data_reduction 'SAINT (Bruker,2000)'
_computing_structure_refinement 'SHELXL-2014/7 (Sheldrick, 2014)'
_diffrn_ambient_temperature 298(2)
_diffrn_measured_fraction_theta_full 0.997
_diffrn_measured_fraction_theta_max 0.994
_diffrn_measurement_device_type 'Bruker APEX-II CCD'
_diffrn_measurement_method '\f and \w scans'
_diffrn_radiation_type MoK\a
_diffrn_radiation_wavelength 0.71073
_diffrn_reflns_av_R_equivalents 0.0224
_diffrn_reflns_av_unetI/netI 0.0230
_diffrn_reflns_Laue_measured_fraction_full 0.997
_diffrn_reflns_Laue_measured_fraction_max 0.994
_diffrn_reflns_limit_h_max 9
_diffrn_reflns_limit_h_min -9
_diffrn_reflns_limit_k_max 16
_diffrn_reflns_limit_k_min -16
_diffrn_reflns_limit_l_max 17
_diffrn_reflns_limit_l_min -17
_diffrn_reflns_number 20815
_diffrn_reflns_point_group_measured_fraction_full 0.997
_diffrn_reflns_point_group_measured_fraction_max 0.994
_diffrn_reflns_theta_full 25.242
_diffrn_reflns_theta_max 27.499
_diffrn_reflns_theta_min 1.531
_exptl_absorpt_coefficient_mu 0.823
_exptl_absorpt_correction_T_max 0.870
_exptl_absorpt_correction_T_min 0.798
_exptl_absorpt_correction_type multi-scan
_exptl_crystal_colour purple
_exptl_crystal_density_diffrn 1.439
_exptl_crystal_density_method 'not measured'
_exptl_crystal_description parallelopiped
_exptl_crystal_F_000 556
_exptl_crystal_size_max 0.32
_exptl_crystal_size_mid 0.23
_exptl_crystal_size_min 0.17
_refine_diff_density_max 0.272
_refine_diff_density_min -0.227
_refine_diff_density_rms 0.050
_refine_ls_extinction_method none
_refine_ls_goodness_of_fit_ref 0.899
_refine_ls_hydrogen_treatment constr
_refine_ls_matrix_type full
_refine_ls_number_parameters 336
_refine_ls_number_reflns 5672
_refine_ls_number_restraints 0
_refine_ls_restrained_S_all 0.899
_refine_ls_R_factor_all 0.0416
_refine_ls_R_factor_gt 0.0329
_refine_ls_shift/su_max 0.000
_refine_ls_shift/su_mean 0.000
_refine_ls_structure_factor_coef Fsqd
_refine_ls_weighting_details 'w=1/[\s^2^(Fo^2^)+(0.0810P)^2^+0.2458P] where P=(Fo^2^+2Fc^2^)/3'
_refine_ls_weighting_scheme calc
_refine_ls_wR_factor_gt 0.1004
_refine_ls_wR_factor_ref 0.1092
_reflns_Friedel_coverage 0.000
_reflns_number_gt 4777
_reflns_number_total 5672
_reflns_threshold_expression 'I > 2\s(I)'
_cod_data_source_file c7nj00402h2.cif
_cod_data_source_block 2b
_cod_database_code 7056112
_shelx_shelxl_version_number 2014/7
_shelx_space_group_comment
;
The symmetry employed for this shelxl refinement is uniquely defined
by the following loop, which should always be used as a source of
symmetry information in preference to the above space-group names.
They are only intended as comments.
;

loop_
_space_group_symop_operation_xyz
'x, y, z'
'-x, -y, -z'

loop_
_atom_site_label
_atom_site_type_symbol
_atom_site_fract_x
_atom_site_fract_y
_atom_site_fract_z
_atom_site_U_iso_or_equiv
_atom_site_adp_type
_atom_site_occupancy
_atom_site_site_symmetry_order
_atom_site_calc_flag
_atom_site_refinement_flags_posn
_atom_site_refinement_flags_adp
Ni1 Ni 0.39076(3) 0.27363(2) 0.07574(2) 0.04125(10) Uani 1 1 d . .
O1 O 0.4678(2) 0.16390(11) -0.03732(10) 0.0510(3) Uani 1 1 d . .
O2 O 0.66046(19) 0.33711(11) 0.12473(10) 0.0491(3) Uani 1 1 d . .
N1 N 0.2828(2) 0.41301(13) 0.13287(11) 0.0440(3) Uani 1 1 d . .
N2 N 0.2949(2) 0.42964(11) -0.03813(10) 0.0405(3) Uani 1 1 d . .
N3 N 0.35152(19) 0.33882(11) -0.04389(10) 0.0351(3) Uani 1 1 d . .
N4 N 0.4511(2) 0.18851(12) -0.12619(11) 0.0459(4) Uani 1 1 d . .
N8 N 0.7221(2) 0.30640(12) 0.20532(11) 0.0450(3) Uani 1 1 d . .
N6 N 0.3092(2) 0.14832(13) 0.22743(11) 0.0457(4) Uani 1 1 d . .
N5 N 0.1396(2) 0.17921(13) 0.08343(11) 0.0459(4) Uani 1 1 d . .
C1 C 0.2385(3) 0.45280(19) 0.22558(14) 0.0597(6) Uani 1 1 d . .
H1 H 0.2535 0.4137 0.2761 0.072 Uiso 1 1 calc R U
C2 C 0.1725(3) 0.5480(2) 0.24905(16) 0.0647(6) Uani 1 1 d . .
H2 H 0.1429 0.5726 0.3143 0.078 Uiso 1 1 calc R U
C3 C 0.1500(3) 0.60733(18) 0.17587(16) 0.0578(5) Uani 1 1 d . .
H3 H 0.1057 0.6726 0.1909 0.069 Uiso 1 1 calc R U
C4 C 0.1942(3) 0.56851(15) 0.07926(14) 0.0460(4) Uani 1 1 d . .
H4 H 0.1812 0.6069 0.0280 0.055 Uiso 1 1 calc R U
C5 C 0.2580(2) 0.47118(14) 0.06157(12) 0.0376(4) Uani 1 1 d . .
C6 C 0.3913(2) 0.28078(13) -0.13312(12) 0.0370(3) Uani 1 1 d . .
C7 C 0.3727(2) 0.30852(13) -0.23387(12) 0.0369(3) Uani 1 1 d . .
C8 C 0.3210(3) 0.40406(15) -0.25144(13) 0.0450(4) Uani 1 1 d . .
H8 H 0.2948 0.4547 -0.1979 0.054 Uiso 1 1 calc R U
C9 C 0.3082(3) 0.42458(16) -0.34861(13) 0.0489(4) Uani 1 1 d . .
H9 H 0.2725 0.4889 -0.3587 0.059 Uiso 1 1 calc R U
C10 C 0.3465(3) 0.35261(17) -0.43021(13) 0.0488(4) Uani 1 1 d . .
C11 C 0.3298(4) 0.3746(2) -0.53564(15) 0.0655(6) Uani 1 1 d . .
H11A H 0.2680 0.4362 -0.5359 0.098 Uiso 1 1 calc R U
H11B H 0.2594 0.3145 -0.5791 0.098 Uiso 1 1 calc R U
H11C H 0.4514 0.3871 -0.5591 0.098 Uiso 1 1 calc R U
C12 C 0.3998(3) 0.25848(18) -0.41223(14) 0.0598(6) Uani 1 1 d . .
H12 H 0.4274 0.2086 -0.4660 0.072 Uiso 1 1 calc R U
C13 C 0.4135(3) 0.23631(17) -0.31664(15) 0.0566(5) Uani 1 1 d . .
H13 H 0.4505 0.1721 -0.3072 0.068 Uiso 1 1 calc R U
C19 C 0.6065(2) 0.23861(13) 0.24469(12) 0.0385(4) Uani 1 1 d . .
C20 C 0.6737(2) 0.20124(14) 0.33489(13) 0.0398(4) Uani 1 1 d . .
C26 C 0.6192(3) 0.09934(15) 0.35221(14) 0.0465(4) Uani 1 1 d . .
H26 H 0.5347 0.0527 0.3064 0.056 Uiso 1 1 calc R U
C25 C 0.6887(3) 0.06654(17) 0.43643(15) 0.0525(5) Uani 1 1 d . .
H25 H 0.6512 -0.0023 0.4457 0.063 Uiso 1 1 calc R U
C23 C 0.8129(3) 0.13355(19) 0.50746(15) 0.0558(5) Uani 1 1 d . .
C22 C 0.8691(3) 0.23437(19) 0.48884(16) 0.0603(5) Uani 1 1 d . .
H22 H 0.9545 0.2807 0.5344 0.072 Uiso 1 1 calc R U
C21 C 0.8017(3) 0.26790(17) 0.40452(15) 0.0519(5) Uani 1 1 d . .
H21 H 0.8426 0.3360 0.3942 0.062 Uiso 1 1 calc R U
C24 C 0.8817(4) 0.0983(3) 0.60130(19) 0.0851(8) Uani 1 1 d . .
H24C H 0.7913 0.1064 0.6504 0.128 Uiso 1 1 calc R U
H24B H 0.9967 0.1411 0.6279 0.128 Uiso 1 1 calc R U
H24A H 0.9010 0.0251 0.5853 0.128 Uiso 1 1 calc R U
N7 N 0.4354(2) 0.20978(11) 0.19530(10) 0.0383(3) Uani 1 1 d . .
C14 C 0.1448(3) 0.13140(15) 0.16397(14) 0.0437(4) Uani 1 1 d . .
C18 C -0.0166(3) 0.15931(18) 0.02401(16) 0.0567(5) Uani 1 1 d . .
H18 H -0.0229 0.1919 -0.0317 0.068 Uiso 1 1 calc R U
C17 C -0.1690(3) 0.09270(19) 0.04128(19) 0.0627(6) Uani 1 1 d . .
H17 H -0.2749 0.0798 -0.0027 0.075 Uiso 1 1 calc R U
C16 C -0.1629(3) 0.04579(19) 0.12367(19) 0.0617(6) Uani 1 1 d . .
H16 H -0.2650 0.0009 0.1369 0.074 Uiso 1 1 calc R U
C15 C -0.0044(3) 0.06564(18) 0.18689(17) 0.0553(5) Uani 1 1 d . .
H15 H 0.0022 0.0353 0.2441 0.066 Uiso 1 1 calc R U

loop_
_atom_site_aniso_label
_atom_site_aniso_U_11
_atom_site_aniso_U_22
_atom_site_aniso_U_33
_atom_site_aniso_U_23
_atom_site_aniso_U_13
_atom_site_aniso_U_12
Ni1 0.05243(16) 0.04382(15) 0.03085(14) 0.01433(10) -0.00102(10) 0.01042(10)
O1 0.0675(9) 0.0480(7) 0.0434(7) 0.0160(6) -0.0016(6) 0.0220(6)
O2 0.0590(8) 0.0497(7) 0.0421(7) 0.0218(6) 0.0016(6) 0.0029(6)
N1 0.0536(9) 0.0510(9) 0.0287(7) 0.0097(6) 0.0033(6) 0.0090(7)
N2 0.0550(9) 0.0399(7) 0.0285(7) 0.0076(6) 0.0028(6) 0.0117(6)
N3 0.0407(7) 0.0375(7) 0.0285(6) 0.0089(5) 0.0000(5) 0.0073(6)
N4 0.0590(9) 0.0436(8) 0.0372(8) 0.0092(6) 0.0013(7) 0.0139(7)
N8 0.0506(9) 0.0457(8) 0.0404(8) 0.0149(7) 0.0001(7) 0.0039(7)
N6 0.0468(8) 0.0520(9) 0.0397(8) 0.0178(7) -0.0017(6) 0.0006(7)
N5 0.0485(9) 0.0485(8) 0.0411(8) 0.0083(7) -0.0058(7) 0.0116(7)
C1 0.0785(15) 0.0745(14) 0.0290(9) 0.0122(9) 0.0109(9) 0.0151(12)
C2 0.0763(15) 0.0806(16) 0.0368(10) 0.0000(10) 0.0166(10) 0.0199(12)
C3 0.0618(13) 0.0589(12) 0.0511(11) -0.0030(10) 0.0097(10) 0.0191(10)
C4 0.0523(10) 0.0457(10) 0.0407(9) 0.0070(8) 0.0041(8) 0.0107(8)
C5 0.0418(9) 0.0420(9) 0.0288(8) 0.0057(7) 0.0020(6) 0.0056(7)
C6 0.0420(9) 0.0377(8) 0.0317(8) 0.0073(7) 0.0009(6) 0.0066(7)
C7 0.0416(9) 0.0407(8) 0.0279(8) 0.0059(6) 0.0017(6) 0.0042(7)
C8 0.0629(11) 0.0452(9) 0.0292(8) 0.0082(7) 0.0070(8) 0.0126(8)
C9 0.0665(12) 0.0511(10) 0.0333(9) 0.0151(8) 0.0057(8) 0.0122(9)
C10 0.0546(11) 0.0618(12) 0.0297(9) 0.0110(8) 0.0042(7) 0.0027(9)
C11 0.0818(16) 0.0829(16) 0.0329(10) 0.0168(10) 0.0059(10) 0.0060(13)
C12 0.0878(16) 0.0601(13) 0.0318(9) 0.0015(9) 0.0114(10) 0.0189(11)
C13 0.0869(15) 0.0486(11) 0.0369(10) 0.0054(8) 0.0073(10) 0.0216(10)
C19 0.0450(9) 0.0390(8) 0.0329(8) 0.0095(7) -0.0003(7) 0.0077(7)
C20 0.0423(9) 0.0459(9) 0.0333(8) 0.0112(7) 0.0008(7) 0.0093(7)
C26 0.0547(11) 0.0462(10) 0.0399(9) 0.0132(8) -0.0021(8) 0.0065(8)
C25 0.0613(12) 0.0563(11) 0.0474(11) 0.0245(9) 0.0049(9) 0.0151(9)
C23 0.0556(12) 0.0787(14) 0.0411(10) 0.0240(10) 0.0006(9) 0.0236(10)
C22 0.0572(12) 0.0753(15) 0.0454(11) 0.0093(10) -0.0152(9) 0.0076(11)
C21 0.0543(11) 0.0524(11) 0.0482(11) 0.0133(9) -0.0087(9) 0.0031(9)
C24 0.0928(19) 0.120(2) 0.0555(14) 0.0404(15) -0.0089(13) 0.0349(17)
N7 0.0441(8) 0.0398(7) 0.0316(7) 0.0093(6) -0.0005(6) 0.0058(6)
C14 0.0451(10) 0.0470(10) 0.0392(9) 0.0089(8) -0.0005(7) 0.0068(8)
C18 0.0575(12) 0.0615(12) 0.0508(11) 0.0038(10) -0.0117(9) 0.0232(10)
C17 0.0455(11) 0.0665(14) 0.0685(15) -0.0116(12) -0.0131(10) 0.0195(10)
C16 0.0445(11) 0.0585(12) 0.0745(15) -0.0061(11) 0.0044(10) 0.0037(9)
C15 0.0518(11) 0.0565(12) 0.0563(12) 0.0102(10) 0.0042(9) 0.0022(9)

loop_
_atom_type_symbol
_atom_type_description
_atom_type_scat_dispersion_real
_atom_type_scat_dispersion_imag
_atom_type_scat_source
C C 0.0033 0.0016 'International Tables Vol C Tables 4.2.6.8 and 6.1.1.4'
H H 0.0000 0.0000 'International Tables Vol C Tables 4.2.6.8 and 6.1.1.4'
N N 0.0061 0.0033 'International Tables Vol C Tables 4.2.6.8 and 6.1.1.4'
O O 0.0106 0.0060 'International Tables Vol C Tables 4.2.6.8 and 6.1.1.4'
Ni Ni 0.3393 1.1124 'International Tables Vol C Tables 4.2.6.8 and 6.1.1.4'

loop_
_geom_angle_atom_site_label_1
_geom_angle_atom_site_label_2
_geom_angle_atom_site_label_3
_geom_angle
N7 Ni1 N3 178.82(6)
N7 Ni1 O1 102.32(5)
N3 Ni1 O1 77.53(5)
N7 Ni1 O2 77.28(5)
N3 Ni1 O2 101.55(5)
O1 Ni1 O2 93.75(6)
N7 Ni1 N1 103.85(6)
N3 Ni1 N1 76.35(6)
O1 Ni1 N1 153.77(6)
O2 Ni1 N1 93.71(6)
N7 Ni1 N5 76.59(6)
N3 Ni1 N5 104.57(6)
O1 Ni1 N5 91.84(6)
O2 Ni1 N5 153.88(6)
N1 Ni1 N5 92.42(6)
N4 O1 Ni1 114.25(10)
N8 O2 Ni1 114.10(10)
C1 N1 C5 116.91(18)
C1 N1 Ni1 131.54(15)
C5 N1 Ni1 111.54(11)
N3 N2 C5 110.99(14)
N2 N3 C6 122.18(14)
N2 N3 Ni1 122.34(11)
C6 N3 Ni1 115.48(11)
O1 N4 C6 117.91(14)
O2 N8 C19 117.34(15)
N7 N6 C14 110.70(14)
C18 N5 C14 117.35(18)
C18 N5 Ni1 131.58(15)
C14 N5 Ni1 111.07(12)
N1 C1 C2 122.9(2)
N1 C1 H1 118.5
C2 C1 H1 118.5
C1 C2 C3 119.64(18)
C1 C2 H2 120.2
C3 C2 H2 120.2
C2 C3 C4 118.9(2)
C2 C3 H3 120.5
C4 C3 H3 120.5
C5 C4 C3 117.80(19)
C5 C4 H4 121.1
C3 C4 H4 121.1
N1 C5 C4 123.80(16)
N1 C5 N2 118.59(15)
C4 C5 N2 117.60(16)
N4 C6 N3 114.81(15)
N4 C6 C7 117.80(15)
N3 C6 C7 127.39(15)
C8 C7 C13 117.39(16)
C8 C7 C6 123.89(15)
C13 C7 C6 118.71(16)
C7 C8 C9 120.42(17)
C7 C8 H8 119.8
C9 C8 H8 119.8
C10 C9 C8 122.00(19)
C10 C9 H9 119.0
C8 C9 H9 119.0
C9 C10 C12 117.35(17)
C9 C10 C11 121.8(2)
C12 C10 C11 120.84(19)
C10 C11 H11A 109.5
C10 C11 H11B 109.5
H11A C11 H11B 109.5
C10 C11 H11C 109.5
H11A C11 H11C 109.5
H11B C11 H11C 109.5
C10 C12 C13 121.72(18)
C10 C12 H12 119.1
C13 C12 H12 119.1
C12 C13 C7 121.13(19)
C12 C13 H13 119.4
C7 C13 H13 119.4
N8 C19 N7 115.40(15)
N8 C19 C20 118.46(15)
N7 C19 C20 126.13(15)
C21 C20 C26 117.64(17)
C21 C20 C19 119.66(16)
C26 C20 C19 122.66(16)
C25 C26 C20 120.89(18)
C25 C26 H26 119.6
C20 C26 H26 119.6
C26 C25 C23 121.73(19)
C26 C25 H25 119.1
C23 C25 H25 119.1
C25 C23 C22 117.05(18)
C25 C23 C24 121.2(2)
C22 C23 C24 121.7(2)
C21 C22 C23 121.8(2)
C21 C22 H22 119.1
C23 C22 H22 119.1
C22 C21 C20 120.87(19)
C22 C21 H21 119.6
C20 C21 H21 119.6
C23 C24 H24C 109.5
C23 C24 H24B 109.5
H24C C24 H24B 109.5
C23 C24 H24A 109.5
H24C C24 H24A 109.5
H24B C24 H24A 109.5
N6 N7 C19 121.61(14)
N6 N7 Ni1 122.45(12)
C19 N7 Ni1 115.87(11)
N5 C14 C15 122.64(18)
N5 C14 N6 119.12(16)
C15 C14 N6 118.24(17)
N5 C18 C17 123.0(2)
N5 C18 H18 118.5
C17 C18 H18 118.5
C16 C17 C18 119.1(2)
C16 C17 H17 120.4
C18 C17 H17 120.4
C17 C16 C15 119.2(2)
C17 C16 H16 120.4
C15 C16 H16 120.4
C16 C15 C14 118.7(2)
C16 C15 H15 120.7
C14 C15 H15 120.7

loop_
_geom_bond_atom_site_label_1
_geom_bond_atom_site_label_2
_geom_bond_distance
Ni1 N7 1.9752(14)
Ni1 N3 1.9797(14)
Ni1 O1 2.0423(14)
Ni1 O2 2.0617(14)
Ni1 N1 2.0873(16)
Ni1 N5 2.0881(16)
O1 N4 1.3033(19)
O2 N8 1.3043(19)
N1 C1 1.340(2)
N1 C5 1.344(2)
N2 N3 1.279(2)
N2 C5 1.414(2)
N3 C6 1.368(2)
N4 C6 1.333(2)
N8 C19 1.338(2)
N6 N7 1.283(2)
N6 C14 1.410(2)
N5 C18 1.331(2)
N5 C14 1.348(2)
C1 C2 1.364(3)
C1 H1 0.9300
C2 C3 1.372(3)
C2 H2 0.9300
C3 C4 1.384(3)
C3 H3 0.9300
C4 C5 1.376(3)
C4 H4 0.9300
C6 C7 1.477(2)
C7 C8 1.388(2)
C7 C13 1.394(3)
C8 C9 1.390(2)
C8 H8 0.9300
C9 C10 1.375(3)
C9 H9 0.9300
C10 C12 1.377(3)
C10 C11 1.508(3)
C11 H11A 0.9600
C11 H11B 0.9600
C11 H11C 0.9600
C12 C13 1.377(3)
C12 H12 0.9300
C13 H13 0.9300
C19 N7 1.361(2)
C19 C20 1.475(2)
C20 C21 1.389(3)
C20 C26 1.391(2)
C26 C25 1.381(3)
C26 H26 0.9300
C25 C23 1.385(3)
C25 H25 0.9300
C23 C22 1.386(3)
C23 C24 1.508(3)
C22 C21 1.381(3)
C22 H22 0.9300
C21 H21 0.9300
C24 H24C 0.9600
C24 H24B 0.9600
C24 H24A 0.9600
C14 C15 1.378(3)
C18 C17 1.374(3)
C18 H18 0.9300
C17 C16 1.363(4)
C17 H17 0.9300
C16 C15 1.372(3)
C16 H16 0.9300
C15 H15 0.9300
